data_4315547
loop_
_publ_author_name
'Hannah Sayre'
'Kyle Milos'
'Michael J. Goldcamp'
'Cynthia A. Schroll'
'Jeanette A. Krause'
'Michael J. Baldwin'

_publ_contact_author_address
;     Department of Chemistry
      University of Cincinnati
      Cincinnati, OH 45221-0172 USA
;
_publ_contact_author_email Jeanette.Krause@uc.edu
_publ_contact_author_fax '513 556 9239'
_publ_contact_author_name 'Dr. Jeanette A. Krause'
_publ_contact_author_phone '513 556 9226'
_publ_section_title
;
 Mixed-Donor, \a-Hydroxy Acid-Containing Chelates for Binding and
 Light-Triggered Release of Iron
;
_journal_name_full 'Inorganic Chemistry'
_journal_page_first 4433
_journal_page_last 4439
_journal_paper_doi 10.1021/ic9018629
_journal_volume 49
_journal_year 2010
_chemical_absolute_configuration uni
_chemical_formula_moiety 'Na, C34 H27 N3 O13 Cl6 Fe3, 3.5(H2 O)'
_chemical_formula_sum 'C34 H34 Cl6 Fe3 N3 Na O16.5'
_chemical_formula_weight 1151.88
_chemical_name_systematic
; 
 ? 
;
_space_group_IT_number 5
_symmetry_cell_setting monoclinic
_symmetry_space_group_name_Hall 'C 2y'
_symmetry_space_group_name_H-M 'C 1 2 1'
_atom_sites_solution_hydrogens geom
_atom_sites_solution_primary direct
_atom_sites_solution_secondary difmap
_audit_creation_method SHELXL-97
_cell_angle_alpha 90.00
_cell_angle_beta 101.3370(10)
_cell_angle_gamma 90.00
_cell_formula_units_Z 4
_cell_length_a 18.2256(5)
_cell_length_b 10.9468(3)
_cell_length_c 23.2182(7)
_cell_measurement_reflns_used 5752
_cell_measurement_temperature 120(2)
_cell_measurement_theta_max 66.04
_cell_measurement_theta_min 3.89
_cell_volume 4541.9(2)
_computing_cell_refinement 'Bruker SAINT v7.46A'
_computing_data_collection 'Bruker SMART v5.632'
_computing_data_reduction 'Bruker SAINT v7.46A'
_computing_molecular_graphics 'Bruker SHELXTL v6.14'
_computing_publication_material 'Bruker SHELXTL v6.14'
_computing_structure_refinement 'Bruker SHELXTL v6.14'
_computing_structure_solution 'Bruker SHELXTL v6.14'
_diffrn_ambient_temperature 120(2)
_diffrn_detector_area_resol_mean 0.87
_diffrn_measured_fraction_theta_full 0.998
_diffrn_measured_fraction_theta_max 0.998
_diffrn_measurement_device_type 'Bruker SMART6000 CCD'
_diffrn_measurement_method '\w scans'
_diffrn_radiation_monochromator graphite
_diffrn_radiation_source 'fine-focus sealed tube'
_diffrn_radiation_type CuK\a
_diffrn_radiation_wavelength 1.54178
_diffrn_reflns_av_R_equivalents 0.0653
_diffrn_reflns_av_sigmaI/netI 0.1089
_diffrn_reflns_limit_h_max 20
_diffrn_reflns_limit_h_min -20
_diffrn_reflns_limit_k_max 12
_diffrn_reflns_limit_k_min -12
_diffrn_reflns_limit_l_max 26
_diffrn_reflns_limit_l_min -26
_diffrn_reflns_number 17163
_diffrn_reflns_theta_full 62.27
_diffrn_reflns_theta_max 62.27
_diffrn_reflns_theta_min 1.94
_diffrn_standards_decay_% 0
_exptl_absorpt_coefficient_mu 11.554
_exptl_absorpt_correction_T_max 0.3954
_exptl_absorpt_correction_T_min 0.2341
_exptl_absorpt_correction_type multi-scan
_exptl_absorpt_process_details 'SADABS v2007/4 (Sheldrick)'
_exptl_crystal_colour 'dark red'
_exptl_crystal_density_diffrn 1.685
_exptl_crystal_density_method 'not measured'
_exptl_crystal_description plate
_exptl_crystal_F_000 2328
_exptl_crystal_size_max 0.17
_exptl_crystal_size_mid 0.12
_exptl_crystal_size_min 0.08
_refine_diff_density_max 0.443
_refine_diff_density_min -0.455
_refine_diff_density_rms 0.093
_refine_ls_abs_structure_details 'Flack H D (1983), Acta Cryst. A39, 876-881, 3151 Friedel pairs'
_refine_ls_abs_structure_Flack 0.029(6)
_refine_ls_extinction_method none
_refine_ls_goodness_of_fit_ref 1.051
_refine_ls_hydrogen_treatment constr
_refine_ls_matrix_type full
_refine_ls_number_parameters 593
_refine_ls_number_reflns 6971
_refine_ls_number_restraints 5
_refine_ls_restrained_S_all 1.058
_refine_ls_R_factor_all 0.0758
_refine_ls_R_factor_gt 0.0549
_refine_ls_shift/su_max 0.009
_refine_ls_shift/su_mean 0.000
_refine_ls_structure_factor_coef Fsqd
_refine_ls_weighting_details 'calc w=1/[\s^2^(Fo^2^)+(0.0427P)^2^+0.0000P] where P=(Fo^2^+2Fc^2^)/3'
_refine_ls_weighting_scheme calc
_refine_ls_wR_factor_gt 0.1207
_refine_ls_wR_factor_ref 0.1287
_reflns_number_gt 5564
_reflns_number_total 6971
_reflns_threshold_expression >2\s(I)
_cod_data_source_file ic9018629_si_002_2.cif
_cod_data_source_block 1
_cod_depositor_comments
;
The following automatic conversions were performed:

'_symmetry_cell_setting' value 'Monoclinic' changed to 'monoclinic'
according to the built-in table from CIF Core dictionary named
'cif_core.dic' version 2.4.1 from 2010-06-29.

Automatic conversion script
Id: cif_fix_values 1646 2011-03-28 12:23:43Z adriana 
;
_cod_original_formula_sum 'C34 H34 Cl6 Fe3 N3 Na O16.50'
_cod_database_code 4315547

loop_
_symmetry_equiv_pos_as_xyz
'x, y, z'
'-x, y, -z'
'x+1/2, y+1/2, z'
'-x+1/2, y+1/2, -z'

loop_
_atom_site_label
_atom_site_type_symbol
_atom_site_fract_x
_atom_site_fract_y
_atom_site_fract_z
_atom_site_U_iso_or_equiv
_atom_site_adp_type
_atom_site_occupancy
_atom_site_symmetry_multiplicity
_atom_site_calc_flag
_atom_site_refinement_flags
_atom_site_disorder_assembly
_atom_site_disorder_group
Fe1 Fe 0.14778(5) 0.45656(9) 0.31185(5) 0.0210(3) Uani 1 1 d . . .
Cl1A Cl -0.0971(4) 0.0942(5) 0.0192(2) 0.0628(14) Uani 0.50 1 d P A 1
Cl1B Cl -0.1554(5) 0.0861(5) 0.0316(2) 0.082(2) Uani 0.50 1 d P B 2
Cl2 Cl -0.21020(12) 0.4460(2) 0.15650(12) 0.0662(8) Uani 1 1 d . . .
O1 O 0.2275(2) 0.3979(4) 0.3771(2) 0.0246(11) Uani 1 1 d . E .
O2 O 0.0895(2) 0.3403(5) 0.3517(2) 0.0239(10) Uani 1 1 d . . .
O3 O -0.1022(3) 0.3341(5) 0.2514(2) 0.0370(13) Uani 1 1 d . . .
O4 O 0.2590(3) 0.2498(4) 0.4433(2) 0.0275(11) Uani 1 1 d . E .
N1 N 0.0012(3) 0.1572(5) 0.2966(3) 0.0293(14) Uani 1 1 d . . .
C1 C 0.2115(4) 0.3011(6) 0.4054(3) 0.0247(16) Uani 1 1 d . . .
C2 C 0.1312(4) 0.2545(6) 0.3898(3) 0.0230(15) Uani 1 1 d . . .
H2 H 0.1103 0.2484 0.4264 0.028 Uiso 1 1 calc R . .
C3 C 0.1268(4) 0.1290(7) 0.3600(3) 0.0242(15) Uani 1 1 d . . .
H3A H 0.1489 0.1346 0.3244 0.029 Uiso 1 1 calc R . .
H3B H 0.1568 0.0697 0.3871 0.029 Uiso 1 1 calc R . .
C4 C 0.0467(4) 0.0826(7) 0.3428(3) 0.0330(18) Uani 1 1 d . . .
H4A H 0.0473 -0.0028 0.3289 0.040 Uiso 1 1 calc R . .
H4B H 0.0234 0.0830 0.3779 0.040 Uiso 1 1 calc R . .
C5 C -0.0222(5) 0.1079(8) 0.2472(4) 0.043(2) Uani 1 1 d . . .
H5 H -0.0072 0.0258 0.2430 0.051 Uiso 1 1 calc R . .
C6 C -0.0690(5) 0.1623(8) 0.1965(3) 0.053(3) Uani 1 1 d D . .
C7A C -0.0610(9) 0.1086(13) 0.1388(5) 0.025(3) Uiso 0.50 1 d PD A 1
H7A H -0.0273 0.0431 0.1371 0.030 Uiso 0.50 1 calc PR A 1
C8A C -0.1027(10) 0.1553(15) 0.0891(7) 0.037(4) Uiso 0.50 1 d P A 1
C9A C -0.1494(10) 0.2596(15) 0.0940(6) 0.031(4) Uiso 0.50 1 d PD A 1
H9A H -0.1769 0.2946 0.0588 0.037 Uiso 0.50 1 calc PR A 1
C7B C -0.0948(10) 0.1081(16) 0.1450(6) 0.041(4) Uiso 0.50 1 d PD B 2
H7B H -0.0795 0.0261 0.1407 0.049 Uiso 0.50 1 calc PR B 2
C8B C -0.1408(9) 0.1595(14) 0.0982(7) 0.031(4) Uiso 0.50 1 d P B 2
C9B C -0.1780(12) 0.2598(19) 0.1020(8) 0.050(5) Uiso 0.50 1 d PD B 2
H9B H -0.2166 0.2888 0.0715 0.060 Uiso 0.50 1 calc PR B 2
C10 C -0.1571(6) 0.3157(8) 0.1511(4) 0.062(3) Uani 1 1 d D . .
C11 C -0.1086(4) 0.2744(8) 0.2018(4) 0.040(2) Uani 1 1 d . A .
Fe2 Fe -0.01668(6) 0.34475(11) 0.31567(5) 0.0271(3) Uani 1 1 d . . .
Cl3 Cl -0.14090(14) 0.7846(2) 0.00107(9) 0.0565(6) Uani 1 1 d . . .
Cl4 Cl 0.11678(10) 0.81911(18) 0.15964(8) 0.0391(5) Uani 1 1 d . . .
O5 O -0.0679(3) 0.2962(5) 0.3808(2) 0.0333(12) Uani 1 1 d . . .
O6 O -0.0388(3) 0.5074(5) 0.3479(2) 0.0296(12) Uani 1 1 d . . .
O7 O 0.0249(3) 0.7402(4) 0.2432(2) 0.0284(12) Uani 1 1 d . . .
O8 O -0.1459(3) 0.3577(5) 0.4376(2) 0.0424(14) Uani 1 1 d . . .
N2 N -0.1089(3) 0.6906(6) 0.2752(3) 0.0293(14) Uani 1 1 d . . .
C12 C -0.1036(4) 0.3778(8) 0.4017(3) 0.0322(19) Uani 1 1 d . . .
C13 C -0.0969(4) 0.5085(7) 0.3791(3) 0.0286(18) Uani 1 1 d . . .
H13 H -0.0834 0.5649 0.4134 0.034 Uiso 1 1 calc R . .
C14 C -0.1685(4) 0.5534(8) 0.3398(3) 0.036(2) Uani 1 1 d . . .
H14A H -0.1825 0.4958 0.3066 0.043 Uiso 1 1 calc R . .
H14B H -0.2092 0.5524 0.3625 0.043 Uiso 1 1 calc R . .
C15 C -0.1628(4) 0.6802(7) 0.3156(3) 0.0350(19) Uani 1 1 d . . .
H15A H -0.2130 0.7057 0.2943 0.042 Uiso 1 1 calc R . .
H15B H -0.1475 0.7374 0.3488 0.042 Uiso 1 1 calc R . .
C16 C -0.1351(4) 0.7199(7) 0.2232(4) 0.036(2) Uani 1 1 d . . .
H16 H -0.1879 0.7297 0.2128 0.043 Uiso 1 1 calc R . .
C17 C -0.0921(4) 0.7410(7) 0.1760(3) 0.0295(17) Uani 1 1 d . . .
C18 C -0.1309(5) 0.7538(7) 0.1183(3) 0.038(2) Uani 1 1 d . . .
H18 H -0.1838 0.7453 0.1096 0.046 Uiso 1 1 calc R . .
C19 C -0.0937(5) 0.7786(8) 0.0742(3) 0.0388(19) Uani 1 1 d . . .
C20 C -0.0165(5) 0.7986(8) 0.0858(3) 0.041(2) Uani 1 1 d . . .
H20 H 0.0097 0.8167 0.0553 0.049 Uiso 1 1 calc R . .
C21 C 0.0204(4) 0.7908(7) 0.1439(3) 0.0316(18) Uani 1 1 d . . .
C22 C -0.0139(4) 0.7562(7) 0.1901(3) 0.0266(16) Uani 1 1 d . . .
Fe3 Fe 0.00478(6) 0.63996(10) 0.30704(4) 0.0225(3) Uani 1 1 d . . .
Cl5A Cl 0.2122(5) 0.4895(6) 0.0155(3) 0.083(2) Uani 0.50 1 d P C 1
Cl5B Cl 0.1495(6) 0.4574(6) 0.0023(2) 0.095(2) Uani 0.50 1 d P D 2
Cl6 Cl 0.13160(14) 0.1456(2) 0.16898(10) 0.0606(6) Uani 1 1 d . . .
O9 O 0.0230(3) 0.7690(5) 0.3687(2) 0.0362(13) Uani 1 1 d . . .
O10 O 0.1107(2) 0.6026(4) 0.3458(2) 0.0206(11) Uani 1 1 d . . .
O11 O 0.1688(2) 0.3487(5) 0.2512(2) 0.0280(11) Uani 1 1 d . . .
O12 O 0.1131(3) 0.8672(5) 0.4304(2) 0.0453(15) Uani 1 1 d . . .
N3 N 0.2208(3) 0.5834(6) 0.2804(3) 0.0327(15) Uani 1 1 d . . .
C23 C 0.0928(4) 0.7877(8) 0.3953(3) 0.036(2) Uani 1 1 d . . .
C24 C 0.1503(4) 0.6991(7) 0.3767(4) 0.0317(18) Uani 1 1 d . . .
H24 H 0.1838 0.6661 0.4127 0.038 Uiso 1 1 calc R . .
C25 C 0.1981(4) 0.7659(7) 0.3393(4) 0.0369(19) Uani 1 1 d . . .
H25A H 0.1650 0.8007 0.3042 0.044 Uiso 1 1 calc R . .
H25B H 0.2248 0.8343 0.3623 0.044 Uiso 1 1 calc R . .
C26 C 0.2550(4) 0.6812(7) 0.3198(4) 0.040(2) Uani 1 1 d . . .
H26A H 0.2880 0.7301 0.2995 0.048 Uiso 1 1 calc R . .
H26B H 0.2866 0.6441 0.3550 0.048 Uiso 1 1 calc R . .
C27 C 0.2287(5) 0.5825(8) 0.2267(4) 0.043(2) Uani 1 1 d . . .
H27 H 0.2542 0.6504 0.2143 0.051 Uiso 1 1 calc R . .
C28 C 0.2033(5) 0.4904(8) 0.1829(4) 0.049(2) Uani 1 1 d . . .
C29A C 0.2230(10) 0.5296(15) 0.1311(7) 0.031(4) Uiso 0.50 1 d P C 1
H29A H 0.2478 0.6048 0.1277 0.037 Uiso 0.50 1 calc PR C 1
C30A C 0.2038(11) 0.4515(18) 0.0870(8) 0.044(4) Uiso 0.50 1 d P C 1
C31A C 0.1756(10) 0.3268(17) 0.0964(7) 0.035(4) Uiso 0.50 1 d P C 1
H31A H 0.1692 0.2689 0.0653 0.042 Uiso 0.50 1 calc PR C 1
C29B C 0.1903(12) 0.5090(19) 0.1177(9) 0.046(5) Uiso 0.50 1 d P D 2
H29B H 0.2001 0.5874 0.1033 0.055 Uiso 0.50 1 calc PR D 2
C30B C 0.1650(11) 0.4196(17) 0.0778(8) 0.046(5) Uiso 0.50 1 d P D 2
C31B C 0.1412(12) 0.3110(18) 0.0934(8) 0.044(5) Uiso 0.50 1 d P D 2
H31B H 0.1152 0.2531 0.0664 0.053 Uiso 0.50 1 calc PR D 2
C32 C 0.1584(5) 0.2939(8) 0.1513(4) 0.048(2) Uani 1 1 d . . .
C33 C 0.1774(4) 0.3781(7) 0.1981(3) 0.0342(19) Uani 1 1 d . C .
O13 O 0.0341(2) 0.4754(4) 0.26523(19) 0.0225(10) Uani 1 1 d . . .
C34 C 0.0157(4) 0.4717(8) 0.2021(3) 0.041(2) Uani 1 1 d . . .
H34A H -0.0382 0.4845 0.1889 0.062 Uiso 1 1 calc R . .
H34B H 0.0296 0.3919 0.1884 0.062 Uiso 1 1 calc R . .
H34C H 0.0431 0.5361 0.1860 0.062 Uiso 1 1 calc R . .
Na Na 0.33370(14) 0.4281(2) 0.47642(11) 0.0268(6) Uani 1 1 d . . .
O20 O 0.3931(4) 0.6158(6) 0.4750(3) 0.0653(19) Uani 1 1 d . E .
H21 H 0.3548 0.6763 0.4725 0.098 Uiso 1 1 d . . .
H22 H 0.4036 0.6788 0.4475 0.098 Uiso 1 1 d . . .
O30 O 0.2283(3) 0.5169(5) 0.5056(2) 0.0383(14) Uani 1 1 d . E .
H31 H 0.1880 0.4583 0.5011 0.058 Uiso 1 1 d . . .
H32 H 0.2311 0.5969 0.5120 0.058 Uiso 1 1 d . . .
O40 O 0.0676(6) 0.5768(14) 0.4699(5) 0.061(4) Uani 0.50 1 d P . .
H41 H 0.0652 0.4963 0.4570 0.091 Uiso 0.50 1 d P . .
H42 H 0.0292 0.5826 0.4890 0.091 Uiso 0.50 1 d P . .
O50A O 0.4469(5) 0.4057(11) 0.4431(5) 0.0395(19) Uani 0.50 1 d P E 3
H51 H 0.4490 0.3313 0.4315 0.059 Uiso 0.50 1 d P F 3
H52 H 0.4917 0.3926 0.4395 0.059 Uiso 0.50 1 d P G 3
O50B O 0.4401(5) 0.3081(11) 0.4656(5) 0.0395(19) Uani 0.50 1 d P E 4
H53 H 0.4720 0.2554 0.4569 0.059 Uiso 0.50 1 d P H 4
H54 H 0.4516 0.3102 0.4331 0.059 Uiso 0.50 1 d P I 4

loop_
_atom_site_aniso_label
_atom_site_aniso_U_11
_atom_site_aniso_U_22
_atom_site_aniso_U_33
_atom_site_aniso_U_23
_atom_site_aniso_U_13
_atom_site_aniso_U_12
Fe1 0.0130(5) 0.0238(6) 0.0265(6) 0.0011(5) 0.0047(5) -0.0008(5)
Cl1A 0.090(4) 0.066(3) 0.031(2) -0.009(2) 0.006(3) 0.012(3)
Cl1B 0.138(6) 0.050(3) 0.041(3) -0.004(2) -0.023(4) 0.006(4)
Cl2 0.0345(11) 0.0683(17) 0.0822(17) 0.0356(14) -0.0217(12) -0.0143(12)
O1 0.013(2) 0.030(3) 0.029(3) -0.001(2) 0.000(2) 0.006(2)
O2 0.012(2) 0.031(3) 0.030(3) 0.007(2) 0.005(2) 0.000(2)
O3 0.017(2) 0.041(3) 0.050(3) 0.014(3) 0.001(2) -0.004(2)
O4 0.020(2) 0.030(3) 0.029(3) -0.001(2) -0.005(2) 0.002(2)
N1 0.027(3) 0.024(3) 0.036(4) 0.009(3) 0.004(3) -0.004(3)
C1 0.031(4) 0.024(4) 0.021(3) -0.008(3) 0.010(3) 0.002(3)
C2 0.025(4) 0.026(4) 0.018(3) 0.008(3) 0.006(3) 0.010(3)
C3 0.021(3) 0.027(4) 0.025(3) 0.007(3) 0.004(3) 0.001(3)
C4 0.034(4) 0.029(4) 0.036(4) 0.003(4) 0.005(4) -0.001(3)
C5 0.043(5) 0.037(5) 0.044(5) 0.004(4) -0.003(4) -0.014(4)
C6 0.068(6) 0.031(5) 0.046(5) 0.008(4) -0.022(5) -0.026(5)
C10 0.063(6) 0.038(6) 0.067(6) 0.020(5) -0.031(5) -0.027(5)
C11 0.024(4) 0.040(5) 0.048(5) 0.009(4) -0.015(4) -0.023(4)
Fe2 0.0141(5) 0.0330(7) 0.0343(6) 0.0097(6) 0.0049(5) -0.0008(5)
Cl3 0.0653(14) 0.0675(15) 0.0300(10) 0.0000(11) -0.0068(11) -0.0141(13)
Cl4 0.0324(10) 0.0473(12) 0.0402(10) 0.0020(9) 0.0132(9) -0.0076(9)
O5 0.021(3) 0.038(3) 0.044(3) 0.013(3) 0.015(2) -0.001(2)
O6 0.017(2) 0.038(3) 0.038(3) 0.010(2) 0.018(2) 0.008(2)
O7 0.025(3) 0.030(3) 0.031(3) 0.006(2) 0.006(2) -0.001(2)
O8 0.035(3) 0.051(4) 0.047(3) 0.016(3) 0.021(3) 0.004(3)
N2 0.023(3) 0.039(4) 0.025(3) 0.007(3) 0.002(3) 0.007(3)
C12 0.014(3) 0.049(5) 0.034(4) 0.014(4) 0.004(3) -0.006(4)
C13 0.024(4) 0.030(4) 0.032(4) 0.006(3) 0.004(3) -0.004(3)
C14 0.017(4) 0.054(5) 0.039(5) 0.010(4) 0.015(4) 0.005(4)
C15 0.028(4) 0.046(5) 0.034(4) 0.003(4) 0.013(4) 0.006(4)
C16 0.021(4) 0.033(5) 0.054(6) 0.000(4) 0.010(4) -0.002(3)
C17 0.026(4) 0.037(4) 0.027(4) 0.006(3) 0.006(3) -0.001(3)
C18 0.036(4) 0.040(5) 0.036(5) 0.007(4) 0.000(4) -0.005(4)
C19 0.047(5) 0.037(5) 0.030(4) -0.007(4) 0.000(4) -0.005(4)
C20 0.050(5) 0.040(5) 0.033(4) -0.001(4) 0.012(4) 0.000(4)
C21 0.035(4) 0.026(4) 0.034(4) 0.003(3) 0.008(4) -0.002(3)
C22 0.035(4) 0.022(4) 0.023(4) 0.000(3) 0.006(3) 0.001(3)
Fe3 0.0138(5) 0.0292(6) 0.0245(6) 0.0012(5) 0.0039(5) 0.0012(5)
Cl5A 0.147(6) 0.065(4) 0.046(3) -0.012(3) 0.044(4) -0.016(4)
Cl5B 0.188(8) 0.069(4) 0.026(3) -0.006(3) 0.020(4) -0.002(5)
Cl6 0.0712(15) 0.0495(13) 0.0569(13) -0.0237(12) 0.0021(12) 0.0026(13)
O9 0.031(3) 0.036(3) 0.038(3) -0.017(3) -0.001(2) 0.010(2)
O10 0.013(2) 0.019(3) 0.030(3) -0.005(2) 0.005(2) 0.0015(19)
O11 0.023(2) 0.033(3) 0.028(3) -0.002(2) 0.005(2) 0.003(2)
O12 0.051(3) 0.031(3) 0.043(3) -0.021(3) -0.016(3) 0.011(3)
N3 0.019(3) 0.032(4) 0.052(4) 0.006(3) 0.016(3) -0.004(3)
C23 0.034(4) 0.046(5) 0.025(4) 0.002(4) -0.003(4) 0.012(4)
C24 0.024(4) 0.024(4) 0.041(5) -0.003(4) -0.007(4) 0.008(3)
C25 0.024(4) 0.029(4) 0.053(5) -0.003(4) -0.003(4) -0.009(3)
C26 0.013(3) 0.036(5) 0.072(6) 0.000(4) 0.010(4) -0.010(3)
C27 0.040(5) 0.035(5) 0.066(6) 0.014(4) 0.040(5) 0.018(4)
C28 0.072(6) 0.037(5) 0.051(5) 0.010(4) 0.041(5) 0.030(5)
C32 0.063(6) 0.046(5) 0.035(5) -0.010(4) 0.010(4) 0.021(5)
C33 0.033(4) 0.030(5) 0.041(5) 0.000(4) 0.010(4) 0.021(4)
O13 0.011(2) 0.026(3) 0.028(2) 0.002(2) 0.000(2) -0.003(2)
C34 0.030(4) 0.049(6) 0.046(5) 0.005(4) 0.009(4) 0.009(4)
Na 0.0217(13) 0.0329(16) 0.0263(14) 0.0000(12) 0.0064(12) 0.0009(12)
O20 0.093(5) 0.043(4) 0.066(4) 0.013(3) 0.030(4) -0.020(4)
O30 0.031(3) 0.042(3) 0.039(3) -0.013(3) -0.001(3) 0.008(2)
O40 0.028(6) 0.109(11) 0.041(7) 0.023(7) -0.003(5) 0.011(7)
O50A 0.021(3) 0.053(5) 0.050(5) -0.006(4) 0.019(4) 0.009(4)
O50B 0.021(3) 0.053(5) 0.050(5) -0.006(4) 0.019(4) 0.009(4)

loop_
_atom_type_symbol
_atom_type_description
_atom_type_scat_dispersion_real
_atom_type_scat_dispersion_imag
_atom_type_scat_source
C C 0.0181 0.0091 'International Tables Vol C Tables 4.2.6.8 and 6.1.1.4'
H H 0.0000 0.0000 'International Tables Vol C Tables 4.2.6.8 and 6.1.1.4'
N N 0.0311 0.0180 'International Tables Vol C Tables 4.2.6.8 and 6.1.1.4'
O O 0.0492 0.0322 'International Tables Vol C Tables 4.2.6.8 and 6.1.1.4'
Cl Cl 0.3639 0.7018 'International Tables Vol C Tables 4.2.6.8 and 6.1.1.4'
Fe Fe -1.1336 3.1974 'International Tables Vol C Tables 4.2.6.8 and 6.1.1.4'
Na Na 0.1353 0.1239 'International Tables Vol C Tables 4.2.6.8 and 6.1.1.4'

loop_
_geom_angle_atom_site_label_1
_geom_angle_atom_site_label_2
_geom_angle_atom_site_label_3
_geom_angle
_geom_angle_site_symmetry_1
_geom_angle_site_symmetry_3
_geom_angle_publ_flag
O11 Fe1 O10 157.5(2) . . ?
O11 Fe1 O1 97.9(2) . . ?
O10 Fe1 O1 102.47(19) . . ?
O11 Fe1 O2 98.5(2) . . ?
O10 Fe1 O2 94.39(19) . . ?
O1 Fe1 O2 79.44(18) . . ?
O11 Fe1 N3 85.5(2) . . ?
O10 Fe1 N3 84.0(2) . . ?
O1 Fe1 N3 93.4(2) . . ?
O2 Fe1 N3 172.2(2) . . ?
O11 Fe1 O13 90.09(19) . . ?
O10 Fe1 O13 75.48(18) . . ?
O1 Fe1 O13 154.43(19) . . ?
O2 Fe1 O13 75.35(18) . . ?
N3 Fe1 O13 111.5(2) . . ?
C1 O1 Fe1 116.2(4) . . ?
C1 O1 Na 82.2(4) . . ?
Fe1 O1 Na 153.8(2) . . ?
C2 O2 Fe2 130.9(4) . . ?
C2 O2 Fe1 116.5(4) . . ?
Fe2 O2 Fe1 111.0(2) . . ?
C11 O3 Fe2 128.8(5) . . ?
C1 O4 Na 97.5(4) . . ?
C5 N1 C4 117.9(7) . . ?
C5 N1 Fe2 124.1(6) . . ?
C4 N1 Fe2 118.0(5) . . ?
O4 C1 O1 121.9(6) . . ?
O4 C1 C2 121.3(6) . . ?
O1 C1 C2 116.7(6) . . ?
O2 C2 C1 107.5(5) . . ?
O2 C2 C3 110.0(5) . . ?
C1 C2 C3 111.7(5) . . ?
C4 C3 C2 112.3(6) . . ?
N1 C4 C3 112.3(6) . . ?
N1 C5 C6 127.2(8) . . ?
C7B C6 C5 126.6(11) . . ?
C7B C6 C11 111.2(10) . . ?
C5 C6 C11 120.6(8) . . ?
C5 C6 C7A 115.1(10) . . ?
C11 C6 C7A 123.3(9) . . ?
C8A C7A C6 118.6(13) . . ?
C7A C8A C9A 118.3(14) . . ?
C7A C8A Cl1A 121.0(13) . . ?
C9A C8A Cl1A 120.6(12) . . ?
C8A C9A C10 123.7(14) . . ?
C6 C7B C8B 125.9(15) . . ?
C9B C8B C7B 122.9(16) . . ?
C9B C8B Cl1B 117.7(13) . . ?
C7B C8B Cl1B 119.2(13) . . ?
C10 C9B C8B 113.2(17) . . ?
C9B C10 C11 128.3(13) . . ?
C11 C10 C9A 117.4(11) . . ?
C9B C10 Cl2 112.4(12) . . ?
C11 C10 Cl2 118.2(7) . . ?
C9A C10 Cl2 123.4(9) . . ?
O3 C11 C10 120.7(8) . . ?
O3 C11 C6 122.7(7) . . ?
C10 C11 C6 116.6(8) . . ?
O3 Fe2 O2 155.2(2) . . ?
O3 Fe2 O5 98.2(2) . . ?
O2 Fe2 O5 103.9(2) . . ?
O3 Fe2 O6 98.7(2) . . ?
O2 Fe2 O6 96.8(2) . . ?
O5 Fe2 O6 78.2(2) . . ?
O3 Fe2 N1 85.1(2) . . ?
O2 Fe2 N1 83.5(2) . . ?
O5 Fe2 N1 90.8(2) . . ?
O6 Fe2 N1 168.7(2) . . ?
O3 Fe2 O13 89.29(19) . . ?
O2 Fe2 O13 75.87(18) . . ?
O5 Fe2 O13 153.7(2) . . ?
O6 Fe2 O13 75.77(19) . . ?
N1 Fe2 O13 115.0(2) . . ?
C12 O5 Fe2 117.2(5) . . ?
C13 O6 Fe3 131.2(4) . . ?
C13 O6 Fe2 115.5(4) . . ?
Fe3 O6 Fe2 110.0(2) . . ?
C22 O7 Fe3 130.5(4) . . ?
C16 N2 C15 117.0(6) . . ?
C16 N2 Fe3 124.2(5) . . ?
C15 N2 Fe3 118.6(4) . . ?
O5 C12 O8 124.2(7) . . ?
O5 C12 C13 116.6(6) . . ?
O8 C12 C13 119.2(7) . . ?
O6 C13 C14 109.9(6) . . ?
O6 C13 C12 106.7(6) . . ?
C14 C13 C12 112.9(6) . . ?
C15 C14 C13 114.0(7) . . ?
N2 C15 C14 114.0(6) . . ?
N2 C16 C17 126.6(7) . . ?
C18 C17 C22 120.6(7) . . ?
C18 C17 C16 118.9(7) . . ?
C22 C17 C16 120.3(7) . . ?
C19 C18 C17 120.6(7) . . ?
C18 C19 C20 121.1(7) . . ?
C18 C19 Cl3 121.0(6) . . ?
C20 C19 Cl3 117.9(6) . . ?
C21 C20 C19 117.1(7) . . ?
C20 C21 C22 124.0(7) . . ?
C20 C21 Cl4 117.8(6) . . ?
C22 C21 Cl4 118.1(6) . . ?
O7 C22 C21 121.3(6) . . ?
O7 C22 C17 122.6(6) . . ?
C21 C22 C17 116.1(6) . . ?
O7 Fe3 O6 159.2(2) . . ?
O7 Fe3 O9 96.8(2) . . ?
O6 Fe3 O9 101.5(2) . . ?
O7 Fe3 O10 98.54(19) . . ?
O6 Fe3 O10 94.41(19) . . ?
O9 Fe3 O10 79.22(19) . . ?
O7 Fe3 N2 84.6(2) . . ?
O6 Fe3 N2 84.4(2) . . ?
O9 Fe3 N2 94.5(2) . . ?
O10 Fe3 N2 173.2(2) . . ?
O7 Fe3 O13 91.59(19) . . ?
O6 Fe3 O13 76.30(19) . . ?
O9 Fe3 O13 153.17(19) . . ?
O10 Fe3 O13 74.35(16) . . ?
N2 Fe3 O13 111.7(2) . . ?
C23 O9 Fe3 117.2(5) . . ?
C24 O10 Fe1 129.7(4) . . ?
C24 O10 Fe3 115.6(4) . . ?
Fe1 O10 Fe3 111.4(2) . . ?
C33 O11 Fe1 127.7(5) . . ?
C23 O12 Na 150.4(5) . 4_556 ?
C27 N3 C26 119.8(7) . . ?
C27 N3 Fe1 121.4(6) . . ?
C26 N3 Fe1 118.4(5) . . ?
O12 C23 O9 124.8(7) . . ?
O12 C23 C24 120.6(7) . . ?
O9 C23 C24 114.5(7) . . ?
O10 C24 C25 111.4(6) . . ?
O10 C24 C23 107.9(6) . . ?
C25 C24 C23 110.5(6) . . ?
C26 C25 C24 111.9(6) . . ?
N3 C26 C25 113.5(6) . . ?
N3 C27 C28 127.5(8) . . ?
C33 C28 C29A 130.8(10) . . ?
C33 C28 C27 121.2(8) . . ?
C29A C28 C27 107.0(10) . . ?
C33 C28 C29B 112.5(11) . . ?
C27 C28 C29B 125.6(11) . . ?
C30A C29A C28 113.3(15) . . ?
C29A C30A C31A 121.5(16) . . ?
C29A C30A Cl5A 121.4(15) . . ?
C31A C30A Cl5A 117.0(14) . . ?
C32 C31A C30A 120.5(15) . . ?
C30B C29B C28 123.6(17) . . ?
C31B C30B C29B 122.6(18) . . ?
C31B C30B Cl5B 118.5(15) . . ?
C29B C30B Cl5B 118.1(15) . . ?
C32 C31B C30B 111.8(17) . . ?
C31B C32 C33 131.1(11) . . ?
C33 C32 C31A 117.5(11) . . ?
C31B C32 Cl6 110.1(10) . . ?
C33 C32 Cl6 117.2(6) . . ?
C31A C32 Cl6 124.2(9) . . ?
O11 C33 C28 124.5(7) . . ?
O11 C33 C32 120.4(8) . . ?
C28 C33 C32 115.2(8) . . ?
C34 O13 Fe1 121.2(4) . . ?
C34 O13 Fe3 116.9(4) . . ?
Fe1 O13 Fe3 98.78(18) . . ?
C34 O13 Fe2 119.5(4) . . ?
Fe1 O13 Fe2 97.81(18) . . ?
Fe3 O13 Fe2 97.93(18) . . ?
O12 Na O20 99.1(2) 4_546 . ?
O12 Na O50A 92.5(3) 4_546 . ?
O20 Na O50A 69.3(3) . . ?
O12 Na O30 93.8(2) 4_546 . ?
O20 Na O30 92.7(2) . . ?
O50A Na O30 161.7(3) . . ?
O12 Na O50B 74.8(3) 4_546 . ?
O20 Na O50B 95.4(3) . . ?
O30 Na O50B 166.9(3) . . ?
O12 Na O4 100.0(2) 4_546 . ?
O20 Na O4 160.7(2) . . ?
O50A Na O4 106.7(3) . . ?
O30 Na O4 89.09(19) . . ?
O50B Na O4 86.6(3) . . ?
O12 Na O1 149.7(2) 4_546 . ?
O20 Na O1 110.5(2) . . ?
O50A Na O1 103.4(3) . . ?
O30 Na O1 79.10(17) . . ?
O50B Na O1 107.4(3) . . ?
O4 Na O1 50.99(16) . . ?
Na O20 H21 106.1 . . ?
Na O20 H22 141.1 . . ?
H21 O20 H22 73.0 . . ?
Na O30 H31 109.8 . . ?
Na O30 H32 115.4 . . ?
H31 O30 H32 133.8 . . ?
H41 O40 H42 103.5 . . ?
Na O50A H51 107.2 . . ?
Na O50A H52 166.4 . . ?
H51 O50A H52 73.0 . . ?
Na O50B H53 168.2 . . ?
Na O50B H54 116.0 . . ?
H53 O50B H54 60.1 . . ?

loop_
_geom_bond_atom_site_label_1
_geom_bond_atom_site_label_2
_geom_bond_distance
_geom_bond_site_symmetry_2
_geom_bond_publ_flag
Fe1 O11 1.934(5) . ?
Fe1 O10 1.960(4) . ?
Fe1 O1 1.989(4) . ?
Fe1 O2 1.998(4) . ?
Fe1 N3 2.148(6) . ?
Fe1 O13 2.151(4) . ?
Cl1A C8A 1.778(17) . ?
Cl1B C8B 1.715(16) . ?
Cl2 C10 1.742(11) . ?
O1 C1 1.309(8) . ?
O1 Na 2.724(5) . ?
O2 C2 1.406(8) . ?
O2 Fe2 1.952(4) . ?
O3 C11 1.309(10) . ?
O3 Fe2 1.938(5) . ?
O4 C1 1.241(8) . ?
O4 Na 2.417(5) . ?
N1 C5 1.263(10) . ?
N1 C4 1.469(9) . ?
N1 Fe2 2.139(6) . ?
C1 C2 1.525(10) . ?
C2 C3 1.532(10) . ?
C3 C4 1.524(10) . ?
C5 C6 1.439(11) . ?
C6 C7B 1.335(14) . ?
C6 C11 1.442(13) . ?
C6 C7A 1.496(13) . ?
C7A C8A 1.35(2) . ?
C8A C9A 1.44(2) . ?
C9A C10 1.493(14) . ?
C7B C8B 1.36(2) . ?
C8B C9B 1.30(3) . ?
C9B C10 1.285(15) . ?
C10 C11 1.400(11) . ?
Fe2 O5 1.998(5) . ?
Fe2 O6 2.003(5) . ?
Fe2 O13 2.168(5) . ?
Cl3 C19 1.746(8) . ?
Cl4 C21 1.750(8) . ?
O5 C12 1.258(9) . ?
O6 C13 1.395(9) . ?
O6 Fe3 1.984(5) . ?
O7 C22 1.308(8) . ?
O7 Fe3 1.936(5) . ?
O8 C12 1.261(8) . ?
N2 C16 1.250(10) . ?
N2 C15 1.489(9) . ?
N2 Fe3 2.132(6) . ?
C12 C13 1.537(10) . ?
C13 C14 1.520(10) . ?
C14 C15 1.509(11) . ?
C16 C17 1.485(10) . ?
C17 C18 1.395(10) . ?
C17 C22 1.407(10) . ?
C18 C19 1.362(11) . ?
C19 C20 1.397(11) . ?
C20 C21 1.386(11) . ?
C21 C22 1.396(10) . ?
Fe3 O9 1.993(5) . ?
Fe3 O10 2.004(4) . ?
Fe3 O13 2.162(5) . ?
Cl5A C30A 1.746(18) . ?
Cl5B C30B 1.770(18) . ?
Cl6 C32 1.767(10) . ?
O9 C23 1.317(9) . ?
O10 C24 1.396(9) . ?
O11 C33 1.311(9) . ?
O12 C23 1.199(9) . ?
O12 Na 2.289(6) 4_556 ?
N3 C27 1.283(10) . ?
N3 C26 1.465(10) . ?
C23 C24 1.552(10) . ?
C24 C25 1.531(11) . ?
C25 C26 1.526(11) . ?
C27 C28 1.441(13) . ?
C28 C33 1.388(12) . ?
C28 C29A 1.388(18) . ?
C28 C29B 1.50(2) . ?
C29A C30A 1.33(3) . ?
C30A C31A 1.49(3) . ?
C31A C32 1.419(18) . ?
C29B C30B 1.36(3) . ?
C30B C31B 1.34(3) . ?
C31B C32 1.33(2) . ?
C32 C33 1.415(11) . ?
O13 C34 1.438(8) . ?
Na O12 2.289(6) 4_546 ?
Na O20 2.326(6) . ?
Na O50A 2.354(9) . ?
Na O30 2.368(6) . ?
Na O50B 2.395(10) . ?
O20 H21 0.9551 . ?
O20 H22 0.9843 . ?
O30 H31 0.9647 . ?
O30 H32 0.8883 . ?
O40 H41 0.9293 . ?
O40 H42 0.9017 . ?
O50A H51 0.8615 . ?
O50A H52 0.8488 . ?
O50B H53 0.8714 . ?
O50B H54 0.8227 . ?

loop_
_geom_hbond_atom_site_label_D
_geom_hbond_atom_site_label_H
_geom_hbond_atom_site_label_A
_geom_hbond_distance_DH
_geom_hbond_distance_HA
_geom_hbond_distance_DA
_geom_hbond_angle_DHA
_geom_hbond_site_symmetry_A
O20 H21 O8 0.96 2.14 2.833(9) 128 3_555
O20 H21 O8 0.96 2.14 2.833(9) 128 3_555
O20 H22 O5 0.98 2.15 3.132(7) 172 3_555
O30 H31 O8 0.96 2.06 2.794(8) 131 2_556
O40 H42 O40 0.90 2.17 3.06(2) 173 2_556
O30 H32 O4 0.89 1.96 2.803(7) 158 4_556
O50A H51 O9 0.86 2.28 2.843(11) 124 3_545
O50A H52 O12 0.85 2.28 3.128(11) 177 3_545
O50A H52 O9 0.85 2.29 2.843(11) 124 3_545
O50B H53 O40 0.87 2.60 3.425(16) 159 3_545
O50B H54 O9 0.82 2.21 2.977(11) 155 3_545

loop_
_geom_torsion_atom_site_label_1
_geom_torsion_atom_site_label_2
_geom_torsion_atom_site_label_3
_geom_torsion_atom_site_label_4
_geom_torsion
_geom_torsion_site_symmetry_1
_geom_torsion_site_symmetry_2
_geom_torsion_site_symmetry_3
_geom_torsion_site_symmetry_4
_geom_torsion_publ_flag
O11 Fe1 O1 C1 -84.0(4) . . . . ?
O10 Fe1 O1 C1 105.5(4) . . . . ?
O2 Fe1 O1 C1 13.2(4) . . . . ?
N3 Fe1 O1 C1 -169.9(4) . . . . ?
O13 Fe1 O1 C1 23.1(7) . . . . ?
O11 Fe1 O1 Na 144.9(5) . . . . ?
O10 Fe1 O1 Na -25.7(5) . . . . ?
O2 Fe1 O1 Na -117.9(5) . . . . ?
N3 Fe1 O1 Na 58.9(5) . . . . ?
O13 Fe1 O1 Na -108.0(6) . . . . ?
O11 Fe1 O2 C2 78.5(5) . . . . ?
O10 Fe1 O2 C2 -119.9(5) . . . . ?
O1 Fe1 O2 C2 -18.0(4) . . . . ?
N3 Fe1 O2 C2 -42.0(18) . . . . ?
O13 Fe1 O2 C2 166.4(5) . . . . ?
O11 Fe1 O2 Fe2 -88.3(3) . . . . ?
O10 Fe1 O2 Fe2 73.3(2) . . . . ?
O1 Fe1 O2 Fe2 175.2(3) . . . . ?
N3 Fe1 O2 Fe2 151.2(15) . . . . ?
O13 Fe1 O2 Fe2 -0.4(2) . . . . ?
Na O4 C1 O1 29.8(7) . . . . ?
Na O4 C1 C2 -149.9(5) . . . . ?
Fe1 O1 C1 O4 173.5(5) . . . . ?
Na O1 C1 O4 -26.2(6) . . . . ?
Fe1 O1 C1 C2 -6.8(7) . . . . ?
Na O1 C1 C2 153.5(5) . . . . ?
Fe2 O2 C2 C1 -178.0(4) . . . . ?
Fe1 O2 C2 C1 18.4(6) . . . . ?
Fe2 O2 C2 C3 60.2(7) . . . . ?
Fe1 O2 C2 C3 -103.4(5) . . . . ?
O4 C1 C2 O2 172.3(6) . . . . ?
O1 C1 C2 O2 -7.4(8) . . . . ?
O4 C1 C2 C3 -67.0(8) . . . . ?
O1 C1 C2 C3 113.3(6) . . . . ?
O2 C2 C3 C4 -59.4(7) . . . . ?
C1 C2 C3 C4 -178.7(6) . . . . ?
C5 N1 C4 C3 114.3(7) . . . . ?
Fe2 N1 C4 C3 -62.6(7) . . . . ?
C2 C3 C4 N1 66.6(8) . . . . ?
C4 N1 C5 C6 178.1(8) . . . . ?
Fe2 N1 C5 C6 -5.2(12) . . . . ?
N1 C5 C6 C7B -178.2(13) . . . . ?
N1 C5 C6 C11 -14.4(13) . . . . ?
N1 C5 C6 C7A 154.3(10) . . . . ?
C7B C6 C7A C8A 58(2) . . . . ?
C5 C6 C7A C8A -179.6(13) . . . . ?
C11 C6 C7A C8A -11.3(19) . . . . ?
C6 C7A C8A C9A 4(2) . . . . ?
C6 C7A C8A Cl1A -179.0(10) . . . . ?
C7A C8A C9A C10 -3(3) . . . . ?
Cl1A C8A C9A C10 179.9(11) . . . . ?
C5 C6 C7B C8B 177.8(15) . . . . ?
C11 C6 C7B C8B 13(2) . . . . ?
C7A C6 C7B C8B -111(3) . . . . ?
C6 C7B C8B C9B -15(3) . . . . ?
C6 C7B C8B Cl1B 168.9(14) . . . . ?
C7B C8B C9B C10 11(3) . . . . ?
Cl1B C8B C9B C10 -172.3(13) . . . . ?
C8B C9B C10 C11 -10(3) . . . . ?
C8B C9B C10 C9A 59(3) . . . . ?
C8B C9B C10 Cl2 -177.4(14) . . . . ?
C8A C9A C10 C9B -116(4) . . . . ?
C8A C9A C10 C11 9(2) . . . . ?
C8A C9A C10 Cl2 176.9(13) . . . . ?
Fe2 O3 C11 C10 -151.1(6) . . . . ?
Fe2 O3 C11 C6 30.9(10) . . . . ?
C9B C10 C11 O3 -169.0(14) . . . . ?
C9A C10 C11 O3 167.1(10) . . . . ?
Cl2 C10 C11 O3 -1.7(11) . . . . ?
C9B C10 C11 C6 9.1(18) . . . . ?
C9A C10 C11 C6 -14.8(13) . . . . ?
Cl2 C10 C11 C6 176.4(6) . . . . ?
C7B C6 C11 O3 168.8(10) . . . . ?
C5 C6 C11 O3 2.6(12) . . . . ?
C7A C6 C11 O3 -165.1(9) . . . . ?
C7B C6 C11 C10 -9.2(13) . . . . ?
C5 C6 C11 C10 -175.4(8) . . . . ?
C7A C6 C11 C10 16.9(13) . . . . ?
C11 O3 Fe2 O2 25.4(10) . . . . ?
C11 O3 Fe2 O5 -127.5(6) . . . . ?
C11 O3 Fe2 O6 153.3(6) . . . . ?
C11 O3 Fe2 N1 -37.3(6) . . . . ?
C11 O3 Fe2 O13 77.9(6) . . . . ?
C2 O2 Fe2 O3 -109.1(7) . . . . ?
Fe1 O2 Fe2 O3 55.3(6) . . . . ?
C2 O2 Fe2 O5 43.2(6) . . . . ?
Fe1 O2 Fe2 O5 -152.5(2) . . . . ?
C2 O2 Fe2 O6 122.7(5) . . . . ?
Fe1 O2 Fe2 O6 -73.0(3) . . . . ?
C2 O2 Fe2 N1 -46.0(5) . . . . ?
Fe1 O2 Fe2 N1 118.3(3) . . . . ?
C2 O2 Fe2 O13 -163.9(6) . . . . ?
Fe1 O2 Fe2 O13 0.4(2) . . . . ?
C5 N1 Fe2 O3 24.1(6) . . . . ?
C4 N1 Fe2 O3 -159.2(5) . . . . ?
C5 N1 Fe2 O2 -133.9(6) . . . . ?
C4 N1 Fe2 O2 42.8(5) . . . . ?
C5 N1 Fe2 O5 122.2(6) . . . . ?
C4 N1 Fe2 O5 -61.1(5) . . . . ?
C5 N1 Fe2 O6 134.2(11) . . . . ?
C4 N1 Fe2 O6 -49.1(13) . . . . ?
C5 N1 Fe2 O13 -62.9(6) . . . . ?
C4 N1 Fe2 O13 113.9(5) . . . . ?
O3 Fe2 O5 C12 -81.9(5) . . . . ?
O2 Fe2 O5 C12 109.5(5) . . . . ?
O6 Fe2 O5 C12 15.3(5) . . . . ?
N1 Fe2 O5 C12 -167.0(5) . . . . ?
O13 Fe2 O5 C12 23.3(7) . . . . ?
O3 Fe2 O6 C13 74.2(5) . . . . ?
O2 Fe2 O6 C13 -125.2(4) . . . . ?
O5 Fe2 O6 C13 -22.4(4) . . . . ?
N1 Fe2 O6 C13 -34.6(13) . . . . ?
O13 Fe2 O6 C13 161.3(5) . . . . ?
O3 Fe2 O6 Fe3 -87.6(2) . . . . ?
O2 Fe2 O6 Fe3 73.0(2) . . . . ?
O5 Fe2 O6 Fe3 175.8(3) . . . . ?
N1 Fe2 O6 Fe3 163.5(10) . . . . ?
O13 Fe2 O6 Fe3 -0.6(2) . . . . ?
Fe2 O5 C12 O8 171.0(6) . . . . ?
Fe2 O5 C12 C13 -6.2(8) . . . . ?
Fe3 O6 C13 C14 58.4(8) . . . . ?
Fe2 O6 C13 C14 -98.7(6) . . . . ?
Fe3 O6 C13 C12 -178.8(4) . . . . ?
Fe2 O6 C13 C12 24.1(7) . . . . ?
O5 C12 C13 O6 -11.6(9) . . . . ?
O8 C12 C13 O6 171.0(6) . . . . ?
O5 C12 C13 C14 109.3(7) . . . . ?
O8 C12 C13 C14 -68.1(9) . . . . ?
O6 C13 C14 C15 -59.3(8) . . . . ?
C12 C13 C14 C15 -178.3(6) . . . . ?
C16 N2 C15 C14 117.0(8) . . . . ?
Fe3 N2 C15 C14 -57.6(8) . . . . ?
C13 C14 C15 N2 64.6(9) . . . . ?
C15 N2 C16 C17 177.2(7) . . . . ?
Fe3 N2 C16 C17 -8.5(11) . . . . ?
N2 C16 C17 C18 169.8(8) . . . . ?
N2 C16 C17 C22 -14.7(12) . . . . ?
C22 C17 C18 C19 1.6(12) . . . . ?
C16 C17 C18 C19 177.1(8) . . . . ?
C17 C18 C19 C20 -3.7(13) . . . . ?
C17 C18 C19 Cl3 175.6(6) . . . . ?
C18 C19 C20 C21 0.7(13) . . . . ?
Cl3 C19 C20 C21 -178.6(6) . . . . ?
C19 C20 C21 C22 4.7(12) . . . . ?
C19 C20 C21 Cl4 -178.5(6) . . . . ?
Fe3 O7 C22 C21 -154.3(6) . . . . ?
Fe3 O7 C22 C17 26.3(10) . . . . ?
C20 C21 C22 O7 173.9(7) . . . . ?
Cl4 C21 C22 O7 -2.8(10) . . . . ?
C20 C21 C22 C17 -6.6(11) . . . . ?
Cl4 C21 C22 C17 176.7(6) . . . . ?
C18 C17 C22 O7 -177.2(7) . . . . ?
C16 C17 C22 O7 7.3(11) . . . . ?
C18 C17 C22 C21 3.3(11) . . . . ?
C16 C17 C22 C21 -172.2(7) . . . . ?
C22 O7 Fe3 O6 21.7(10) . . . . ?
C22 O7 Fe3 O9 -130.3(6) . . . . ?
C22 O7 Fe3 O10 149.6(6) . . . . ?
C22 O7 Fe3 N2 -36.4(6) . . . . ?
C22 O7 Fe3 O13 75.2(6) . . . . ?
C13 O6 Fe3 O7 -101.7(8) . . . . ?
Fe2 O6 Fe3 O7 56.4(6) . . . . ?
C13 O6 Fe3 O9 49.9(6) . . . . ?
Fe2 O6 Fe3 O9 -152.0(2) . . . . ?
C13 O6 Fe3 O10 129.8(6) . . . . ?
Fe2 O6 Fe3 O10 -72.2(2) . . . . ?
C13 O6 Fe3 N2 -43.5(6) . . . . ?
Fe2 O6 Fe3 N2 114.6(3) . . . . ?
C13 O6 Fe3 O13 -157.5(6) . . . . ?
Fe2 O6 Fe3 O13 0.6(2) . . . . ?
C16 N2 Fe3 O7 26.4(6) . . . . ?
C15 N2 Fe3 O7 -159.4(6) . . . . ?
C16 N2 Fe3 O6 -136.0(7) . . . . ?
C15 N2 Fe3 O6 38.3(5) . . . . ?
C16 N2 Fe3 O9 122.8(7) . . . . ?
C15 N2 Fe3 O9 -62.9(6) . . . . ?
C16 N2 Fe3 O10 143.9(16) . . . . ?
C15 N2 Fe3 O10 -42(2) . . . . ?
C16 N2 Fe3 O13 -63.2(7) . . . . ?
C15 N2 Fe3 O13 111.1(5) . . . . ?
O7 Fe3 O9 C23 -83.9(5) . . . . ?
O6 Fe3 O9 C23 105.9(5) . . . . ?
O10 Fe3 O9 C23 13.6(5) . . . . ?
N2 Fe3 O9 C23 -168.9(5) . . . . ?
O13 Fe3 O9 C23 23.5(8) . . . . ?
O11 Fe1 O10 C24 -107.7(7) . . . . ?
O1 Fe1 O10 C24 47.1(6) . . . . ?
O2 Fe1 O10 C24 127.2(6) . . . . ?
N3 Fe1 O10 C24 -45.1(6) . . . . ?
O13 Fe1 O10 C24 -159.2(6) . . . . ?
O11 Fe1 O10 Fe3 50.3(6) . . . . ?
O1 Fe1 O10 Fe3 -155.0(2) . . . . ?
O2 Fe1 O10 Fe3 -74.9(2) . . . . ?
N3 Fe1 O10 Fe3 112.8(3) . . . . ?
O13 Fe1 O10 Fe3 -1.2(2) . . . . ?
O7 Fe3 O10 C24 73.3(5) . . . . ?
O6 Fe3 O10 C24 -123.0(5) . . . . ?
O9 Fe3 O10 C24 -22.1(5) . . . . ?
N2 Fe3 O10 C24 -44(2) . . . . ?
O13 Fe3 O10 C24 162.5(5) . . . . ?
O7 Fe3 O10 Fe1 -88.0(2) . . . . ?
O6 Fe3 O10 Fe1 75.7(2) . . . . ?
O9 Fe3 O10 Fe1 176.6(3) . . . . ?
N2 Fe3 O10 Fe1 155.1(17) . . . . ?
O13 Fe3 O10 Fe1 1.2(2) . . . . ?
O10 Fe1 O11 C33 24.8(9) . . . . ?
O1 Fe1 O11 C33 -130.3(6) . . . . ?
O2 Fe1 O11 C33 149.3(6) . . . . ?
N3 Fe1 O11 C33 -37.5(6) . . . . ?
O13 Fe1 O11 C33 74.1(6) . . . . ?
O11 Fe1 N3 C27 28.4(6) . . . . ?
O10 Fe1 N3 C27 -131.7(6) . . . . ?
O1 Fe1 N3 C27 126.1(6) . . . . ?
O2 Fe1 N3 C27 149.7(15) . . . . ?
O13 Fe1 N3 C27 -59.9(6) . . . . ?
O11 Fe1 N3 C26 -158.7(5) . . . . ?
O10 Fe1 N3 C26 41.2(5) . . . . ?
O1 Fe1 N3 C26 -61.0(5) . . . . ?
O2 Fe1 N3 C26 -37.5(19) . . . . ?
O13 Fe1 N3 C26 113.0(5) . . . . ?
Na O12 C23 O9 116.8(10) 4_556 . . . ?
Na O12 C23 C24 -65.0(15) 4_556 . . . ?
Fe3 O9 C23 O12 174.7(6) . . . . ?
Fe3 O9 C23 C24 -3.6(8) . . . . ?
Fe1 O10 C24 C25 60.7(7) . . . . ?
Fe3 O10 C24 C25 -96.5(6) . . . . ?
Fe1 O10 C24 C23 -177.9(4) . . . . ?
Fe3 O10 C24 C23 25.0(7) . . . . ?
O12 C23 C24 O10 167.9(7) . . . . ?
O9 C23 C24 O10 -13.7(9) . . . . ?
O12 C23 C24 C25 -70.1(9) . . . . ?
O9 C23 C24 C25 108.3(8) . . . . ?
O10 C24 C25 C26 -59.8(8) . . . . ?
C23 C24 C25 C26 -179.6(6) . . . . ?
C27 N3 C26 C25 112.8(8) . . . . ?
Fe1 N3 C26 C25 -60.2(8) . . . . ?
C24 C25 C26 N3 64.7(9) . . . . ?
C26 N3 C27 C28 175.8(7) . . . . ?
Fe1 N3 C27 C28 -11.5(11) . . . . ?
N3 C27 C28 C33 -11.4(13) . . . . ?
N3 C27 C28 C29A 178.8(10) . . . . ?
N3 C27 C28 C29B 158.5(12) . . . . ?
C33 C28 C29A C30A 11(2) . . . . ?
C27 C28 C29A C30A 179.0(13) . . . . ?
C29B C28 C29A C30A -41(2) . . . . ?
C28 C29A C30A C31A -9(3) . . . . ?
C28 C29A C30A Cl5A 171.9(11) . . . . ?
C29A C30A C31A C32 9(3) . . . . ?
Cl5A C30A C31A C32 -172.1(12) . . . . ?
C33 C28 C29B C30B -8(2) . . . . ?
C29A C28 C29B C30B 132(4) . . . . ?
C27 C28 C29B C30B -178.9(15) . . . . ?
C28 C29B C30B C31B 8(3) . . . . ?
C28 C29B C30B Cl5B 177.9(12) . . . . ?
C29B C30B C31B C32 -12(3) . . . . ?
Cl5B C30B C31B C32 178.4(12) . . . . ?
C30B C31B C32 C33 20(2) . . . . ?
C30B C31B C32 C31A -49(2) . . . . ?
C30B C31B C32 Cl6 -175.9(13) . . . . ?
C30A C31A C32 C31B 121(3) . . . . ?
C30A C31A C32 C33 -7(2) . . . . ?
C30A C31A C32 Cl6 -174.9(12) . . . . ?
Fe1 O11 C33 C28 28.2(10) . . . . ?
Fe1 O11 C33 C32 -150.6(6) . . . . ?
C29A C28 C33 O11 171.8(12) . . . . ?
C27 C28 C33 O11 4.7(13) . . . . ?
C29B C28 C33 O11 -166.4(10) . . . . ?
C29A C28 C33 C32 -9.4(16) . . . . ?
C27 C28 C33 C32 -176.5(7) . . . . ?
C29B C28 C33 C32 12.4(13) . . . . ?
C31B C32 C33 O11 157.8(14) . . . . ?
C31A C32 C33 O11 -174.1(10) . . . . ?
Cl6 C32 C33 O11 -5.7(10) . . . . ?
C31B C32 C33 C28 -21.0(18) . . . . ?
C31A C32 C33 C28 7.1(13) . . . . ?
Cl6 C32 C33 C28 175.4(6) . . . . ?
O11 Fe1 O13 C34 -32.5(6) . . . . ?
O10 Fe1 O13 C34 130.1(6) . . . . ?
O1 Fe1 O13 C34 -141.3(6) . . . . ?
O2 Fe1 O13 C34 -131.3(6) . . . . ?
N3 Fe1 O13 C34 52.7(6) . . . . ?
O11 Fe1 O13 Fe3 -161.5(2) . . . . ?
O10 Fe1 O13 Fe3 1.08(18) . . . . ?
O1 Fe1 O13 Fe3 89.7(5) . . . . ?
O2 Fe1 O13 Fe3 99.7(2) . . . . ?
N3 Fe1 O13 Fe3 -76.3(2) . . . . ?
O11 Fe1 O13 Fe2 99.2(2) . . . . ?
O10 Fe1 O13 Fe2 -98.2(2) . . . . ?
O1 Fe1 O13 Fe2 -9.6(5) . . . . ?
O2 Fe1 O13 Fe2 0.36(19) . . . . ?
N3 Fe1 O13 Fe2 -175.7(2) . . . . ?
O7 Fe3 O13 C34 -34.5(5) . . . . ?
O6 Fe3 O13 C34 128.5(5) . . . . ?
O9 Fe3 O13 C34 -143.0(5) . . . . ?
O10 Fe3 O13 C34 -132.9(5) . . . . ?
N2 Fe3 O13 C34 50.3(5) . . . . ?
O7 Fe3 O13 Fe1 97.4(2) . . . . ?
O6 Fe3 O13 Fe1 -99.7(2) . . . . ?
O9 Fe3 O13 Fe1 -11.2(5) . . . . ?
O10 Fe3 O13 Fe1 -1.07(18) . . . . ?
N2 Fe3 O13 Fe1 -177.9(2) . . . . ?
O7 Fe3 O13 Fe2 -163.41(19) . . . . ?
O6 Fe3 O13 Fe2 -0.49(18) . . . . ?
O9 Fe3 O13 Fe2 88.0(5) . . . . ?
O10 Fe3 O13 Fe2 98.16(19) . . . . ?
N2 Fe3 O13 Fe2 -78.6(2) . . . . ?
O3 Fe2 O13 C34 -27.5(5) . . . . ?
O2 Fe2 O13 C34 132.4(5) . . . . ?
O5 Fe2 O13 C34 -134.7(5) . . . . ?
O6 Fe2 O13 C34 -126.7(5) . . . . ?
N1 Fe2 O13 C34 56.7(5) . . . . ?
O3 Fe2 O13 Fe1 -160.3(2) . . . . ?
O2 Fe2 O13 Fe1 -0.37(19) . . . . ?
O5 Fe2 O13 Fe1 92.5(4) . . . . ?
O6 Fe2 O13 Fe1 100.5(2) . . . . ?
N1 Fe2 O13 Fe1 -76.1(2) . . . . ?
O3 Fe2 O13 Fe3 99.6(2) . . . . ?
O2 Fe2 O13 Fe3 -100.4(2) . . . . ?
O5 Fe2 O13 Fe3 -7.6(5) . . . . ?
O6 Fe2 O13 Fe3 0.48(18) . . . . ?
N1 Fe2 O13 Fe3 -176.13(19) . . . . ?
